data_1521462
loop_
_publ_author_name
'Kulkarni, R. G.'
'Subbarao, M. V.'

_publ_section_title
;
 X-ray structural studies of the superconducting
 La~3.5-x-y~Nd~y~Ca~2x~Ba~3.5-x~Cu~7~O~z~
;
_journal_coden_ASTM SUSTEF
_journal_issue 3
_journal_name_full 'Superconductor Science and Technology'
_journal_page_first 172
_journal_page_last 176
_journal_paper_doi 10.1088/0953-2048/12/3/012
_journal_volume 12
_journal_year 1999
_chemical_formula_sum 'Ba1.46 Ca0.09 Cu3 La1.41 Nd0.04 O7.04'
_chemical_name_systematic '(Ba1.46 La0.54) (La0.87 Nd0.04 Ca0.09) Cu3 O7.04'
_space_group_IT_number 123
_symmetry_space_group_name_Hall '-P 4 2'
_symmetry_space_group_name_H-M 'P 4/m m m'
_cell_angle_alpha 90
_cell_angle_beta 90
_cell_angle_gamma 90
_cell_formula_units_Z 1
_cell_length_a 3.9034
_cell_length_b 3.9034
_cell_length_c 11.67
_cell_volume 177.810
_cod_data_source_file Kulkarni_SUSTEF_1999_766.cif
_cod_data_source_block Ba1.46Ca0.09Cu3La1.41Nd0.04O7.04
_cod_original_cell_volume 177.8103
_cod_database_code 1521462

loop_
_symmetry_equiv_pos_as_xyz
x,y,z
-y,x,z
-x,-y,z
y,-x,z
x,-y,-z
y,x,-z
-x,y,-z
-y,-x,-z
-x,-y,-z
y,-x,-z
x,y,-z
-y,x,-z
-x,y,z
-y,-x,z
x,-y,z
y,x,z

loop_
_atom_site_label
_atom_site_type_symbol
_atom_site_fract_x
_atom_site_fract_y
_atom_site_fract_z
_atom_site_occupancy
_atom_site_U_iso_or_equiv
O2 O-2 0 0 0.1442 1 0.0
La2 La+3 0.5 0.5 0.5 0.87 0.0
Ca1 Ca+2 0.5 0.5 0.5 0.09 0.0
Cu2 Cu+2 0 0 0.3415 1 0.0
Ba1 Ba+2 0.5 0.5 0.1751 0.73 0.0
Cu1 Cu+2 0 0 0 1 0.0
O3 O-2 0 0.5 0.3575 1 0.0
La1 La+3 0.5 0.5 0.1751 0.27 0.0
Nd1 Nd+3 0.5 0.5 0.5 0.04 0.0
O1 O-2 0 0.5 0 0.52 0.0
